data_7210972
loop_
_publ_author_name
'Jia, Yan-Yan'
'Liu, Bin'
'Liu, Xue-Mei'
'Yang, Jian-Hui'

_publ_section_title
;
 Syntheses, structures and magnetic properties of two heterometallic
 carbonates: K2Li[Cu(H2O)2Ru2(CO3)4X2]&#x00B7;5H2O (X = Cl, Br)
;
_journal_issue 39
_journal_name_full CrystEngComm
_journal_page_first 7936
_journal_paper_doi 10.1039/c3ce41029c
_journal_volume 15
_journal_year 2013
_chemical_formula_moiety 'C4 H4 Br2 Cu K2 Li O19 Ru2'
_chemical_formula_sum 'C4 H4 Br2 Cu K2 Li O19 Ru2'
_chemical_formula_weight 866.71
_chemical_name_systematic
; 
 ? 
;
_space_group_IT_number 56
_symmetry_cell_setting orthorhombic
_symmetry_space_group_name_Hall '-P 2ab 2ac'
_symmetry_space_group_name_H-M 'P c c n'
_atom_sites_solution_hydrogens geom
_atom_sites_solution_primary direct
_atom_sites_solution_secondary difmap
_audit_creation_method SHELXL-97
_cell_angle_alpha 90.00
_cell_angle_beta 90.00
_cell_angle_gamma 90.00
_cell_formula_units_Z 4
_cell_length_a 10.9758(9)
_cell_length_b 11.2844(10)
_cell_length_c 17.2476(14)
_cell_measurement_temperature 296(2)
_cell_volume 2136.2(3)
_computing_cell_refinement 'Bruker SMART'
_computing_data_collection 'Bruker SMART'
_computing_data_reduction 'Bruker SAINT'
_computing_molecular_graphics 'Bruker SHELXTL'
_computing_publication_material 'Bruker SHELXTL'
_computing_structure_refinement 'SHELXL-97 (Sheldrick, 1997)'
_computing_structure_solution 'SHELXS-97 (Sheldrick, 1990)'
_diffrn_ambient_temperature 296(2)
_diffrn_measured_fraction_theta_full 0.999
_diffrn_measured_fraction_theta_max 0.999
_diffrn_measurement_device_type 'CCD area detector'
_diffrn_measurement_method 'phi and omega scans'
_diffrn_radiation_monochromator graphite
_diffrn_radiation_source 'fine-focus sealed tube'
_diffrn_radiation_type MoK\a
_diffrn_radiation_wavelength 0.71073
_diffrn_reflns_av_R_equivalents 0.0356
_diffrn_reflns_av_sigmaI/netI 0.0258
_diffrn_reflns_limit_h_max 13
_diffrn_reflns_limit_h_min -12
_diffrn_reflns_limit_k_max 13
_diffrn_reflns_limit_k_min -13
_diffrn_reflns_limit_l_max 20
_diffrn_reflns_limit_l_min -16
_diffrn_reflns_number 10043
_diffrn_reflns_theta_full 25.05
_diffrn_reflns_theta_max 25.05
_diffrn_reflns_theta_min 2.36
_exptl_absorpt_coefficient_mu 6.596
_exptl_absorpt_correction_T_max 0.5584
_exptl_absorpt_correction_T_min 0.3831
_exptl_absorpt_correction_type multi-scan
_exptl_absorpt_process_details sadabs
_exptl_crystal_colour red-brown
_exptl_crystal_density_diffrn 2.695
_exptl_crystal_density_method 'not measured'
_exptl_crystal_description plate
_exptl_crystal_F_000 1632
_exptl_crystal_size_max 0.18
_exptl_crystal_size_mid 0.15
_exptl_crystal_size_min 0.10
_refine_diff_density_max 0.587
_refine_diff_density_min -1.033
_refine_diff_density_rms 0.137
_refine_ls_extinction_method none
_refine_ls_goodness_of_fit_ref 1.032
_refine_ls_hydrogen_treatment mixed
_refine_ls_matrix_type full
_refine_ls_number_parameters 151
_refine_ls_number_reflns 1901
_refine_ls_number_restraints 2
_refine_ls_restrained_S_all 1.031
_refine_ls_R_factor_all 0.0303
_refine_ls_R_factor_gt 0.0241
_refine_ls_shift/su_max 0.001
_refine_ls_shift/su_mean 0.000
_refine_ls_structure_factor_coef Fsqd
_refine_ls_weighting_details 'calc w=1/[\s^2^(Fo^2^)+(0.0316P)^2^+5.2341P] where P=(Fo^2^+2Fc^2^)/3'
_refine_ls_weighting_scheme calc
_refine_ls_wR_factor_gt 0.0602
_refine_ls_wR_factor_ref 0.0632
_reflns_number_gt 1673
_reflns_number_total 1901
_reflns_threshold_expression >2sigma(I)
_cod_data_source_file c3ce41029c.txt
_cod_data_source_block pccn
_cod_depositor_comments
;
The following automatic conversions were performed:

'_symmetry_cell_setting' value 'Orthorhombic' changed to
'orthorhombic' according to
/home/saulius/struct/CIF-dictionaries/cif_core.dic dictionary named
'cif_core.dic' version 2.4.2 from 2011-04-26.

Automatic conversion script
Id: cif_fix_values 1891 2012-01-12 08:04:46Z andrius 
;
_cod_database_code 7210972

loop_
_symmetry_equiv_pos_as_xyz
'x, y, z'
'-x+1/2, -y+1/2, z'
'-x, y+1/2, -z+1/2'
'x+1/2, -y, -z+1/2'
'-x, -y, -z'
'x-1/2, y-1/2, -z'
'x, -y-1/2, z-1/2'
'-x-1/2, y, z-1/2'

loop_
_atom_site_label
_atom_site_type_symbol
_atom_site_fract_x
_atom_site_fract_y
_atom_site_fract_z
_atom_site_U_iso_or_equiv
_atom_site_adp_type
_atom_site_occupancy
_atom_site_symmetry_multiplicity
_atom_site_calc_flag
_atom_site_refinement_flags
Ru1 Ru 0.47084(3) 0.53247(3) 0.440620(19) 0.01500(11) Uani 1 1 d .
Cu1 Cu 0.0000 0.5000 0.5000 0.01977(18) Uani 1 2 d S
Br1 Br 0.39208(4) 0.61401(4) 0.30212(3) 0.02883(14) Uani 1 1 d .
K1 K 0.60213(11) 0.40356(11) 0.26051(7) 0.0385(3) Uani 1 1 d .
Li1 Li 0.7500 0.7500 0.2502(7) 0.036(3) Uani 1 2 d S
C1 C 0.2669(4) 0.4811(4) 0.5436(2) 0.0202(9) Uani 1 1 d .
O1 O 0.5187(3) 0.2995(2) 0.52001(17) 0.0232(7) Uani 1 1 d .
C2 C 0.4828(4) 0.2760(4) 0.4495(2) 0.0215(9) Uani 1 1 d .
O2 O 0.4601(3) 0.3632(2) 0.40228(17) 0.0223(7) Uani 1 1 d .
O3 O 0.3519(3) 0.4571(3) 0.59301(17) 0.0232(7) Uani 1 1 d .
O4 O 0.2955(2) 0.5200(3) 0.47528(17) 0.0234(7) Uani 1 1 d .
O5 O 0.1565(3) 0.4690(3) 0.56258(18) 0.0274(7) Uani 1 1 d .
O6 O 0.0267(3) 0.3296(3) 0.42757(18) 0.0302(8) Uani 1 1 d .
O7 O -0.0860(3) 0.4068(3) 0.58278(19) 0.0229(7) Uani 1 1 d D
O8 O 0.6903(3) 0.6200(3) 0.1872(2) 0.0348(8) Uani 1 1 d .
O9 O 0.3810(3) 0.3128(3) 0.1869(2) 0.0372(8) Uani 1 1 d .
O10 O 0.7500 0.2500 0.3659(4) 0.084(2) Uani 1 2 d S
H1 H -0.073(5) 0.339(3) 0.565(3) 0.044(17) Uiso 1 1 d D
H2 H -0.160(2) 0.420(6) 0.574(4) 0.06(2) Uiso 1 1 d D

loop_
_atom_site_aniso_label
_atom_site_aniso_U_11
_atom_site_aniso_U_22
_atom_site_aniso_U_33
_atom_site_aniso_U_23
_atom_site_aniso_U_13
_atom_site_aniso_U_12
Ru1 0.01596(18) 0.01468(18) 0.01436(18) 0.00086(13) -0.00005(13) -0.00025(12)
Cu1 0.0180(4) 0.0222(4) 0.0191(4) 0.0026(3) 0.0000(3) 0.0004(3)
Br1 0.0314(3) 0.0300(3) 0.0251(3) 0.00712(19) -0.0060(2) -0.00169(19)
K1 0.0408(7) 0.0412(7) 0.0334(6) -0.0030(5) 0.0066(5) 0.0043(5)
Li1 0.037(7) 0.039(7) 0.031(6) 0.000 0.000 0.001(6)
C1 0.022(2) 0.019(2) 0.019(2) -0.0016(17) 0.0000(18) -0.0004(17)
O1 0.0343(17) 0.0161(15) 0.0192(16) -0.0006(12) -0.0069(13) 0.0016(13)
C2 0.020(2) 0.022(2) 0.022(2) -0.0008(18) 0.0003(18) -0.0002(17)
O2 0.0327(17) 0.0169(15) 0.0174(16) -0.0007(12) -0.0031(13) -0.0018(13)
O3 0.0213(15) 0.0293(17) 0.0190(16) 0.0023(13) 0.0017(13) 0.0010(13)
O4 0.0153(15) 0.0340(18) 0.0209(16) 0.0072(13) 0.0006(12) 0.0028(13)
O5 0.0174(16) 0.040(2) 0.0248(17) 0.0084(14) 0.0044(13) 0.0001(13)
O6 0.051(2) 0.0149(15) 0.0244(18) 0.0039(13) 0.0088(15) 0.0004(14)
O7 0.0214(17) 0.0207(17) 0.0267(18) -0.0018(14) -0.0044(14) 0.0032(14)
O8 0.037(2) 0.0303(19) 0.037(2) -0.0064(15) -0.0097(16) 0.0036(15)
O9 0.0306(19) 0.042(2) 0.039(2) 0.0107(17) 0.0080(16) 0.0047(16)
O10 0.082(5) 0.112(6) 0.059(4) 0.000 0.000 0.046(5)

loop_
_atom_type_symbol
_atom_type_description
_atom_type_scat_dispersion_real
_atom_type_scat_dispersion_imag
_atom_type_scat_source
C C 0.0033 0.0016 'International Tables Vol C Tables 4.2.6.8 and 6.1.1.4'
H H 0.0000 0.0000 'International Tables Vol C Tables 4.2.6.8 and 6.1.1.4'
O O 0.0106 0.0060 'International Tables Vol C Tables 4.2.6.8 and 6.1.1.4'
Cu Cu 0.3201 1.2651 'International Tables Vol C Tables 4.2.6.8 and 6.1.1.4'
Br Br -0.2901 2.4595 'International Tables Vol C Tables 4.2.6.8 and 6.1.1.4'
Ru Ru -1.2594 0.8363 'International Tables Vol C Tables 4.2.6.8 and 6.1.1.4'
K K 0.2009 0.2494 'International Tables Vol C Tables 4.2.6.8 and 6.1.1.4'
Li Li -0.0003 0.0001 'International Tables Vol C Tables 4.2.6.8 and 6.1.1.4'

loop_
_geom_angle_atom_site_label_1
_geom_angle_atom_site_label_2
_geom_angle_atom_site_label_3
_geom_angle
_geom_angle_site_symmetry_1
_geom_angle_site_symmetry_3
O1 Ru1 O4 91.14(13) 5_666 .
O1 Ru1 O2 179.38(12) 5_666 .
O4 Ru1 O2 88.60(12) . .
O1 Ru1 O3 89.26(12) 5_666 5_666
O4 Ru1 O3 179.08(12) . 5_666
O2 Ru1 O3 90.99(12) . 5_666
O1 Ru1 Ru1 89.06(8) 5_666 5_666
O4 Ru1 Ru1 88.81(8) . 5_666
O2 Ru1 Ru1 90.37(8) . 5_666
O3 Ru1 Ru1 90.37(9) 5_666 5_666
O1 Ru1 Br1 89.76(8) 5_666 .
O4 Ru1 Br1 88.88(8) . .
O2 Ru1 Br1 90.80(8) . .
O3 Ru1 Br1 91.95(8) 5_666 .
Ru1 Ru1 Br1 177.38(2) 5_666 .
O1 Ru1 K1 128.80(9) 5_666 .
O4 Ru1 K1 126.07(9) . .
O2 Ru1 K1 51.76(9) . .
O3 Ru1 K1 54.13(9) 5_666 .
Ru1 Ru1 K1 121.23(3) 5_666 .
Br1 Ru1 K1 61.24(2) . .
O7 Cu1 O7 180.00(15) 5_566 .
O7 Cu1 O5 86.02(12) 5_566 5_566
O7 Cu1 O5 93.98(12) . 5_566
O7 Cu1 O5 93.98(12) 5_566 .
O7 Cu1 O5 86.02(12) . .
O5 Cu1 O5 180.000(1) 5_566 .
O7 Cu1 O6 89.53(12) 5_566 .
O7 Cu1 O6 90.47(12) . .
O5 Cu1 O6 87.93(13) 5_566 .
O5 Cu1 O6 92.07(13) . .
O7 Cu1 O6 90.47(12) 5_566 5_566
O7 Cu1 O6 89.53(12) . 5_566
O5 Cu1 O6 92.07(13) 5_566 5_566
O5 Cu1 O6 87.93(13) . 5_566
O6 Cu1 O6 180.00(13) . 5_566
Ru1 Br1 K1 124.48(3) . 4_465
Ru1 Br1 K1 74.38(2) . .
K1 Br1 K1 122.290(19) 4_465 .
Ru1 Br1 K1 126.50(3) . 3_655
K1 Br1 K1 88.43(3) 4_465 3_655
K1 Br1 K1 125.914(19) . 3_655
O8 K1 O9 112.36(10) . .
O8 K1 O2 131.88(9) . .
O9 K1 O2 82.33(9) . .
O8 K1 O10 124.69(8) . .
O9 K1 O10 120.76(8) . .
O2 K1 O10 72.05(11) . .
O8 K1 O3 82.60(9) . 5_666
O9 K1 O3 133.19(10) . 5_666
O2 K1 O3 58.15(8) . 5_666
O10 K1 O3 72.69(11) . 5_666
O8 K1 O7 64.91(9) . 8_655
O9 K1 O7 61.52(9) . 8_655
O2 K1 O7 143.41(9) . 8_655
O10 K1 O7 130.17(12) . 8_655
O3 K1 O7 147.02(9) 5_666 8_655
O8 K1 Br1 66.20(7) . 4_565
O9 K1 Br1 128.66(8) . 4_565
O2 K1 Br1 139.47(7) . 4_565
O10 K1 Br1 69.38(8) . 4_565
O3 K1 Br1 98.13(6) 5_666 4_565
O7 K1 Br1 74.61(6) 8_655 4_565
O8 K1 Br1 74.36(7) . .
O9 K1 Br1 76.85(7) . .
O2 K1 Br1 64.59(6) . .
O10 K1 Br1 130.32(11) . .
O3 K1 Br1 64.59(6) 5_666 .
O7 K1 Br1 99.44(7) 8_655 .
Br1 K1 Br1 138.83(4) 4_565 .
O8 K1 Br1 130.76(8) . 3_645
O9 K1 Br1 63.04(7) . 3_645
O2 K1 Br1 97.11(6) . 3_645
O10 K1 Br1 68.33(8) . 3_645
O3 K1 Br1 138.97(7) 5_666 3_645
O7 K1 Br1 72.49(6) 8_655 3_645
Br1 K1 Br1 79.98(3) 4_565 3_645
Br1 K1 Br1 138.14(4) . 3_645
O8 K1 Ru1 99.39(7) . .
O9 K1 Ru1 100.25(7) . .
O2 K1 Ru1 32.81(6) . .
O10 K1 Ru1 85.94(11) . .
O3 K1 Ru1 33.08(6) 5_666 .
O7 K1 Ru1 143.76(7) 8_655 .
Br1 K1 Ru1 131.08(4) 4_565 .
Br1 K1 Ru1 44.377(17) . .
Br1 K1 Ru1 129.82(4) 3_645 .
O8 K1 Li1 23.33(17) . .
O9 K1 Li1 128.54(12) . .
O2 K1 Li1 112.43(15) . .
O10 K1 Li1 110.62(11) . .
O3 K1 Li1 59.35(17) 5_666 .
O7 K1 Li1 88.23(17) 8_655 .
Br1 K1 Li1 71.26(6) 4_565 .
Br1 K1 Li1 67.83(5) . .
Br1 K1 Li1 148.84(11) 3_645 .
Ru1 K1 Li1 79.78(14) . .
O8 K1 Li1 128.74(12) . 3_645
O9 K1 Li1 23.25(17) . 3_645
O2 K1 Li1 59.26(17) . 3_645
O10 K1 Li1 106.53(10) . 3_645
O3 K1 Li1 113.69(15) 5_666 3_645
O7 K1 Li1 84.77(17) 8_655 3_645
Br1 K1 Li1 145.45(11) 4_565 3_645
Br1 K1 Li1 71.05(4) . 3_645
Br1 K1 Li1 67.36(6) 3_645 3_645
Ru1 K1 Li1 80.98(14) . 3_645
Li1 K1 Li1 136.43(3) . 3_645
O9 Li1 O9 111.9(6) 4_565 3_655
O9 Li1 O8 106.75(15) 4_565 .
O9 Li1 O8 109.85(14) 3_655 .
O9 Li1 O8 109.85(14) 4_565 2_665
O9 Li1 O8 106.75(15) 3_655 2_665
O8 Li1 O8 111.8(6) . 2_665
O9 Li1 K1 91.71(15) 4_565 2_665
O9 Li1 K1 85.60(14) 3_655 2_665
O8 Li1 K1 148.3(5) . 2_665
O8 Li1 K1 36.52(17) 2_665 2_665
O9 Li1 K1 85.60(14) 4_565 .
O9 Li1 K1 91.71(15) 3_655 .
O8 Li1 K1 36.52(17) . .
O8 Li1 K1 148.3(5) 2_665 .
K1 Li1 K1 175.2(3) 2_665 .
O9 Li1 K1 148.4(5) 4_565 3_655
O9 Li1 K1 36.61(17) 3_655 3_655
O8 Li1 K1 88.65(14) . 3_655
O8 Li1 K1 88.54(14) 2_665 3_655
K1 Li1 K1 88.505(13) 2_665 3_655
K1 Li1 K1 91.705(13) . 3_655
O9 Li1 K1 36.61(17) 4_565 4_565
O9 Li1 K1 148.4(5) 3_655 4_565
O8 Li1 K1 88.54(14) . 4_565
O8 Li1 K1 88.65(14) 2_665 4_565
K1 Li1 K1 91.705(13) 2_665 4_565
K1 Li1 K1 88.505(13) . 4_565
K1 Li1 K1 175.0(3) 3_655 4_565
O5 C1 O4 120.3(4) . .
O5 C1 O3 119.9(4) . .
O4 C1 O3 119.7(4) . .
C2 O1 Ru1 121.5(3) . 5_666
O6 C2 O2 120.8(4) 2 .
O6 C2 O1 120.0(4) 2 .
O2 C2 O1 119.2(4) . .
C2 O2 Ru1 119.8(3) . .
C2 O2 K1 122.5(3) . .
Ru1 O2 K1 95.43(11) . .
C1 O3 Ru1 119.4(3) . 5_666
C1 O3 K1 124.3(3) . 5_666
Ru1 O3 K1 92.79(11) 5_666 5_666
C1 O4 Ru1 121.5(3) . .
C1 O5 Cu1 130.3(3) . .
C2 O6 Cu1 128.0(3) 2 .
Cu1 O7 K1 137.97(14) . 8_656
Cu1 O7 H1 97(4) . .
K1 O7 H1 112(4) 8_656 .
Cu1 O7 H2 104(5) . .
K1 O7 H2 97(4) 8_656 .
H1 O7 H2 105(6) . .
Li1 O8 K1 120.1(3) . .
Li1 O9 K1 120.1(3) 3_645 .
K1 O10 K1 105.1(2) 2_655 .

loop_
_geom_bond_atom_site_label_1
_geom_bond_atom_site_label_2
_geom_bond_distance
_geom_bond_site_symmetry_2
Ru1 O1 2.017(3) 5_666
Ru1 O4 2.021(3) .
Ru1 O2 2.025(3) .
Ru1 O3 2.033(3) 5_666
Ru1 Ru1 2.2677(7) 5_666
Ru1 Br1 2.7018(6) .
Ru1 K1 3.7205(12) .
Cu1 O7 2.009(3) 5_566
Cu1 O7 2.009(3) .
Cu1 O5 2.058(3) 5_566
Cu1 O5 2.058(3) .
Cu1 O6 2.312(3) .
Cu1 O6 2.312(3) 5_566
Br1 K1 3.3667(13) 4_465
Br1 K1 3.3867(13) .
Br1 K1 3.4420(13) 3_655
K1 O8 2.916(4) .
K1 O9 2.924(4) .
K1 O2 2.935(3) .
K1 O10 2.990(4) .
K1 O3 3.018(3) 5_666
K1 O7 3.071(3) 8_655
K1 Br1 3.3667(13) 4_565
K1 Br1 3.4420(13) 3_645
K1 Li1 4.2366(14) .
K1 Li1 4.2396(13) 3_645
Li1 O9 1.935(7) 4_565
Li1 O9 1.935(7) 3_655
Li1 O8 1.940(7) .
Li1 O8 1.940(7) 2_665
Li1 K1 4.2366(14) 2_665
Li1 K1 4.2396(13) 3_655
Li1 K1 4.2396(14) 4_565
C1 O5 1.263(5) .
C1 O4 1.296(5) .
C1 O3 1.293(5) .
O1 C2 1.305(5) .
O1 Ru1 2.017(3) 5_666
C2 O6 1.254(5) 2
C2 O2 1.301(5) .
O3 Ru1 2.033(3) 5_666
O3 K1 3.018(3) 5_666
O6 C2 1.254(5) 2
O7 K1 3.071(3) 8_656
O7 H1 0.84(2) .
O7 H2 0.84(2) .
O9 Li1 1.935(7) 3_645
O10 K1 2.990(4) 2_655
